data_2201899
loop_
_publ_author_name
'R. Sankaranarayanan'
'M. Yogavel'
'D. Velmurugan'
'P. C. Srinivasan'
'S. Shanmuga Sundara Raj'
'Hoong-Kun Fun'

_publ_section_title
;
 2-[2-(5-Ethoxy-4-methoxy-2-nitrophenyl)vinyl]-1<i>H</i>-indole
;
_journal_issue 5
_journal_name_full 'Acta Crystallographica Section E'
_journal_page_first o672
_journal_page_last o674
_journal_paper_doi 10.1107/S1600536803007876
_journal_volume 59
_journal_year 2003
_chemical_formula_iupac 'C19 H18 N2 O4'
_chemical_formula_moiety 'C19 H18 N2 O4'
_chemical_formula_sum 'C19 H18 N2 O4'
_chemical_formula_weight 338.35
_chemical_name_systematic
;
2-[2-(4-Ethoxy-5-methoxy-2-nitrophenyl)vinyl]-1H-indole
;
_space_group_IT_number 2
_symmetry_cell_setting triclinic
_symmetry_space_group_name_Hall '-P 1'
_symmetry_space_group_name_H-M 'P -1'
_atom_sites_solution_hydrogens geom
_atom_sites_solution_primary direct
_atom_sites_solution_secondary difmap
_audit_creation_method SHELXL-97
_cell_angle_alpha 85.2980(10)
_cell_angle_beta 76.9240(10)
_cell_angle_gamma 86.1660(10)
_cell_formula_units_Z 2
_cell_length_a 7.5949(4)
_cell_length_b 10.0887(6)
_cell_length_c 11.5777(7)
_cell_measurement_reflns_used 3349
_cell_measurement_temperature 293(2)
_cell_measurement_theta_max 28.32
_cell_measurement_theta_min 1.81
_cell_volume 860.14(9)
_computing_cell_refinement 'SAINT (Siemens, 1996)'
_computing_data_collection 'SMART (Siemens, 1996)'
_computing_data_reduction SAINT
_computing_molecular_graphics
;
ZORTEP (Zsolnai, 1997) and PLATON (Spek, 1990)
;
_computing_publication_material 'SHELXL97 and PARST (Nardelli, 1995)'
_computing_structure_refinement 'SHELXL97 (Sheldrick, 1997)'
_computing_structure_solution 'SHELXS97 (Sheldrick, 1997)'
_diffrn_ambient_temperature 293(2)
_diffrn_measured_fraction_theta_full 0.958
_diffrn_measured_fraction_theta_max 0.958
_diffrn_measurement_device_type 'Siemens SMART CCD area-detector'
_diffrn_measurement_method \w
_diffrn_radiation_monochromator graphite
_diffrn_radiation_source 'fine-focus sealed tube'
_diffrn_radiation_type MoK\a
_diffrn_radiation_wavelength 0.71073
_diffrn_reflns_av_R_equivalents 0.0250
_diffrn_reflns_av_sigmaI/netI 0.0513
_diffrn_reflns_limit_h_max 10
_diffrn_reflns_limit_h_min -8
_diffrn_reflns_limit_k_max 13
_diffrn_reflns_limit_k_min -13
_diffrn_reflns_limit_l_max 12
_diffrn_reflns_limit_l_min -15
_diffrn_reflns_number 5992
_diffrn_reflns_theta_full 28.32
_diffrn_reflns_theta_max 28.32
_diffrn_reflns_theta_min 1.81
_diffrn_standards_decay_% 0
_diffrn_standards_number 0
_exptl_absorpt_coefficient_mu 0.093
_exptl_absorpt_correction_type none
_exptl_crystal_colour red
_exptl_crystal_density_diffrn 1.306
_exptl_crystal_density_meas ?
_exptl_crystal_density_method 'not measured'
_exptl_crystal_description plate
_exptl_crystal_F_000 356
_exptl_crystal_size_max 0.44
_exptl_crystal_size_mid 0.28
_exptl_crystal_size_min 0.16
_refine_diff_density_max 0.232
_refine_diff_density_min -0.232
_refine_ls_extinction_method none
_refine_ls_goodness_of_fit_ref 1.023
_refine_ls_hydrogen_treatment constr
_refine_ls_matrix_type full
_refine_ls_number_parameters 228
_refine_ls_number_reflns 4109
_refine_ls_number_restraints 0
_refine_ls_restrained_S_all 1.023
_refine_ls_R_factor_all 0.0912
_refine_ls_R_factor_gt 0.0614
_refine_ls_shift/su_max <0.001
_refine_ls_shift/su_mean <0.001
_refine_ls_structure_factor_coef Fsqd
_refine_ls_weighting_details 'calc w = 1/[\s^2^(Fo^2^)+(0.1036P)^2^+0.0867P] where P = (Fo^2^+2Fc^2^)/3'
_refine_ls_weighting_scheme calc
_refine_ls_wR_factor_gt 0.1644
_refine_ls_wR_factor_ref 0.1893
_reflns_number_gt 2759
_reflns_number_total 4109
_reflns_threshold_expression I>2\s(I)
_cod_data_source_file ci6217.cif
_cod_data_source_block I
_cod_depositor_comments
;
The following automatic conversions were performed:
'_symmetry_cell_setting' value 'Triclinic' changed to 'triclinic'
according to '/home/saulius/struct/CIF-dictionaries/cif_core.dic'
dictionary named 'cif_core.dic' version 2.4.1 from 2010-06-29.

Automatic conversion script
Id: cif_fix_enum 1527 2010-12-29 10:47:43Z saulius 

The following automatic conversions were performed:

'_symmetry_cell_setting' value 'Triclinic' changed to 'triclinic'
according to /home/saulius/struct/CIF-dictionaries/cif_core.dic
dictionary named 'cif_core.dic' version 2.4.1 from 2010-06-29.

Automatic conversion script
Id: cif_fix_values 1715 2011-07-08 13:25:40Z adriana 

The following automatic conversions were performed:

'_exptl_crystal_density_meas' value 'none' was changed to '?' - the
value is perceived as not measured.

Automatic conversion script
Id: cif_fix_values 3008 2015-01-20 13:52:24Z robertas 
;
_cod_database_code 2201899
_cod_database_fobs_code 2201899

loop_
_symmetry_equiv_pos_as_xyz
'x, y, z'
'-x, -y, -z'

loop_
_atom_site_label
_atom_site_fract_x
_atom_site_fract_y
_atom_site_fract_z
_atom_site_U_iso_or_equiv
_atom_site_adp_type
_atom_site_calc_flag
_atom_site_refinement_flags
_atom_site_occupancy
_atom_site_disorder_assembly
_atom_site_disorder_group
_atom_site_type_symbol
O1 0.38514(19) 0.31020(13) -0.06658(11) 0.0539(4) Uani d . 1 . . O
O2 0.4804(2) 0.13263(13) 0.08272(12) 0.0586(4) Uani d . 1 . . O
O3 0.2156(3) 0.51133(18) 0.45182(14) 0.0933(6) Uani d . 1 . . O
O4 0.2176(3) 0.30062(18) 0.47735(13) 0.0910(6) Uani d . 1 . . O
N1 -0.0386(3) 0.87630(16) 0.32494(15) 0.0588(5) Uani d . 1 . . N
H1 -0.0590 0.8144 0.3812 0.071 Uiso calc R 1 . . H
C2 0.0604(3) 0.85939(19) 0.21157(17) 0.0500(4) Uani d . 1 . . C
C3 0.0622(3) 0.9808(2) 0.1486(2) 0.0598(5) Uani d . 1 . . C
H3 0.1203 0.9978 0.0694 0.072 Uiso calc R 1 . . H
C4 -0.0393(3) 1.07595(19) 0.2241(2) 0.0573(5) Uani d . 1 . . C
C5 -0.1001(3) 1.00694(19) 0.3348(2) 0.0582(5) Uani d . 1 . . C
C6 -0.2040(4) 1.0692(3) 0.4316(3) 0.0858(8) Uani d . 1 . . C
H6 -0.2440 1.0220 0.5042 0.103 Uiso calc R 1 . . H
C7 -0.2458(5) 1.2027(3) 0.4164(3) 0.0971(10) Uani d . 1 . . C
H7 -0.3153 1.2466 0.4801 0.117 Uiso calc R 1 . . H
C8 -0.1879(4) 1.2733(3) 0.3098(4) 0.0918(9) Uani d . 1 . . C
H8 -0.2180 1.3640 0.3029 0.110 Uiso calc R 1 . . H
C9 -0.0867(3) 1.2130(2) 0.2135(3) 0.0784(8) Uani d . 1 . . C
H9 -0.0494 1.2621 0.1415 0.094 Uiso calc R 1 . . H
C10 0.1458(3) 0.73275(19) 0.17516(17) 0.0513(5) Uani d . 1 . . C
H10 0.2180 0.7306 0.0988 0.062 Uiso calc R 1 . . H
C11 0.1292(3) 0.61877(18) 0.24236(17) 0.0502(5) Uani d . 1 . . C
H11 0.0539 0.6202 0.3178 0.060 Uiso calc R 1 . . H
C12 0.2206(2) 0.49116(17) 0.20652(15) 0.0449(4) Uani d . 1 . . C
C13 0.2612(2) 0.46289(18) 0.08610(15) 0.0457(4) Uani d . 1 . . C
H13 0.2296 0.5267 0.0307 0.055 Uiso calc R 1 . . H
C14 0.3461(2) 0.34426(18) 0.04690(15) 0.0438(4) Uani d . 1 . . C
C15 0.3962(2) 0.24551(18) 0.12914(15) 0.0447(4) Uani d . 1 . . C
C16 0.3539(3) 0.26872(18) 0.24771(15) 0.0468(4) Uani d . 1 . . C
H16 0.3828 0.2041 0.3034 0.056 Uiso calc R 1 . . H
C17 0.2679(3) 0.38900(18) 0.28445(15) 0.0465(4) Uani d . 1 . . C
C18 0.3282(3) 0.4009(2) -0.15483(16) 0.0531(5) Uani d . 1 . . C
H18A 0.3841 0.4854 -0.1596 0.064 Uiso calc R 1 . . H
H18B 0.1978 0.4167 -0.1351 0.064 Uiso calc R 1 . . H
C19 0.3865(3) 0.3368(2) -0.27094(18) 0.0679(6) Uani d . 1 . . C
H19A 0.5155 0.3209 -0.2889 0.102 Uiso calc R 1 . . H
H19B 0.3521 0.3948 -0.3329 0.102 Uiso calc R 1 . . H
H19C 0.3292 0.2538 -0.2652 0.102 Uiso calc R 1 . . H
C20 0.5163(3) 0.0253(2) 0.1640(2) 0.0606(5) Uani d . 1 . . C
H20A 0.5972 0.0530 0.2092 0.091 Uiso calc R 1 . . H
H20B 0.5709 -0.0495 0.1205 0.091 Uiso calc R 1 . . H
H20C 0.4050 0.0005 0.2168 0.091 Uiso calc R 1 . . H
N21 0.2303(3) 0.40219(18) 0.41256(14) 0.0589(4) Uani d . 1 . . N

loop_
_atom_site_aniso_label
_atom_site_aniso_U_11
_atom_site_aniso_U_22
_atom_site_aniso_U_33
_atom_site_aniso_U_12
_atom_site_aniso_U_13
_atom_site_aniso_U_23
O1 0.0717(9) 0.0553(8) 0.0345(6) 0.0050(6) -0.0125(6) -0.0055(6)
O2 0.0791(10) 0.0499(8) 0.0452(7) 0.0086(7) -0.0133(7) -0.0057(6)
O3 0.165(2) 0.0682(11) 0.0490(9) 0.0046(11) -0.0266(10) -0.0191(8)
O4 0.1530(19) 0.0694(11) 0.0397(8) 0.0003(11) -0.0052(9) 0.0102(7)
N1 0.0857(13) 0.0405(9) 0.0478(9) 0.0030(8) -0.0132(8) 0.0016(7)
C2 0.0521(10) 0.0472(10) 0.0514(10) -0.0064(8) -0.0133(8) 0.0009(8)
C3 0.0539(12) 0.0592(12) 0.0627(12) -0.0106(9) -0.0102(10) 0.0159(10)
C4 0.0523(11) 0.0448(10) 0.0792(14) -0.0094(8) -0.0262(10) 0.0094(10)
C5 0.0734(13) 0.0412(10) 0.0648(13) 0.0021(9) -0.0265(11) -0.0047(9)
C6 0.125(2) 0.0616(15) 0.0705(15) 0.0189(14) -0.0228(15) -0.0159(12)
C7 0.122(3) 0.0619(16) 0.113(2) 0.0234(16) -0.037(2) -0.0308(17)
C8 0.0894(19) 0.0463(13) 0.148(3) 0.0085(13) -0.045(2) -0.0123(17)
C9 0.0685(15) 0.0494(13) 0.119(2) -0.0117(11) -0.0319(15) 0.0228(13)
C10 0.0520(11) 0.0516(11) 0.0482(10) -0.0040(8) -0.0071(8) -0.0019(8)
C11 0.0559(11) 0.0492(11) 0.0440(9) -0.0024(8) -0.0069(8) -0.0058(8)
C12 0.0488(10) 0.0453(9) 0.0394(9) -0.0071(7) -0.0062(7) -0.0028(7)
C13 0.0524(10) 0.0441(10) 0.0396(9) -0.0038(7) -0.0097(8) 0.0015(7)
C14 0.0476(10) 0.0481(9) 0.0355(8) -0.0064(7) -0.0078(7) -0.0028(7)
C15 0.0497(10) 0.0426(9) 0.0415(9) -0.0023(7) -0.0094(8) -0.0038(7)
C16 0.0587(11) 0.0441(10) 0.0374(9) -0.0049(8) -0.0116(8) 0.0026(7)
C17 0.0560(11) 0.0489(10) 0.0335(8) -0.0083(8) -0.0067(7) -0.0015(7)
C18 0.0600(12) 0.0604(12) 0.0407(9) -0.0018(9) -0.0157(8) -0.0017(8)
C19 0.0858(16) 0.0793(15) 0.0419(10) -0.0006(12) -0.0209(10) -0.0076(10)
C20 0.0749(14) 0.0509(11) 0.0589(12) 0.0060(10) -0.0239(10) -0.0031(9)
N21 0.0798(12) 0.0587(10) 0.0363(8) -0.0023(8) -0.0093(8) -0.0036(7)

loop_
_atom_type_symbol
_atom_type_description
_atom_type_scat_dispersion_real
_atom_type_scat_dispersion_imag
_atom_type_scat_source
C C 0.0033 0.0016 'International Tables Vol C Tables 4.2.6.8 and 6.1.1.4'
H H 0.0000 0.0000 'International Tables Vol C Tables 4.2.6.8 and 6.1.1.4'
N N 0.0061 0.0033 'International Tables Vol C Tables 4.2.6.8 and 6.1.1.4'
O O 0.0106 0.0060 'International Tables Vol C Tables 4.2.6.8 and 6.1.1.4'

loop_
_geom_angle_atom_site_label_1
_geom_angle_atom_site_label_2
_geom_angle_atom_site_label_3
_geom_angle
_geom_angle_publ_flag
C14 O1 C18 118.32(14) ?
C15 O2 C20 117.57(15) ?
C5 N1 C2 109.78(17) ?
C5 N1 H1 125.1 ?
C2 N1 H1 125.1 ?
C3 C2 N1 107.60(17) ?
C3 C2 C10 129.88(19) ?
N1 C2 C10 122.49(17) ?
C2 C3 C4 108.72(19) ?
C2 C3 H3 125.6 ?
C4 C3 H3 125.6 ?
C5 C4 C9 117.7(2) ?
C5 C4 C3 106.05(17) ?
C9 C4 C3 136.2(2) ?
N1 C5 C6 130.0(2) ?
N1 C5 C4 107.84(18) ?
C6 C5 C4 122.2(2) ?
C7 C6 C5 117.7(3) ?
C7 C6 H6 121.2 ?
C5 C6 H6 121.2 ?
C6 C7 C8 121.7(3) ?
C6 C7 H7 119.2 ?
C8 C7 H7 119.2 ?
C9 C8 C7 121.3(2) ?
C9 C8 H8 119.4 ?
C7 C8 H8 119.4 ?
C8 C9 C4 119.5(3) ?
C8 C9 H9 120.3 ?
C4 C9 H9 120.3 ?
C11 C10 C2 125.09(18) ?
C11 C10 H10 117.5 ?
C2 C10 H10 117.5 ?
C10 C11 C12 124.98(18) ?
C10 C11 H11 117.5 ?
C12 C11 H11 117.5 ?
C17 C12 C13 115.15(16) ?
C17 C12 C11 124.88(16) ?
C13 C12 C11 119.93(17) ?
C14 C13 C12 122.66(17) ?
C14 C13 H13 118.7 ?
C12 C13 H13 118.7 ?
O1 C14 C13 125.5(2) y
O1 C14 C15 114.6(2) y
C13 C14 C15 119.95(15) ?
O2 C15 C16 125.3(2) y
O2 C15 C14 116.0(2) y
C16 C15 C14 118.75(16) ?
C15 C16 C17 119.92(17) ?
C15 C16 H16 120.0 ?
C17 C16 H16 120.0 ?
C16 C17 C12 123.52(16) ?
C16 C17 N21 114.91(16) ?
C12 C17 N21 121.57(16) ?
O1 C18 C19 106.67(16) ?
O1 C18 H18A 110.4 ?
C19 C18 H18A 110.4 ?
O1 C18 H18B 110.4 ?
C19 C18 H18B 110.4 ?
H18A C18 H18B 108.6 ?
C18 C19 H19A 109.5 ?
C18 C19 H19B 109.5 ?
H19A C19 H19B 109.5 ?
C18 C19 H19C 109.5 ?
H19A C19 H19C 109.5 ?
H19B C19 H19C 109.5 ?
O2 C20 H20A 109.5 ?
O2 C20 H20B 109.5 ?
H20A C20 H20B 109.5 ?
O2 C20 H20C 109.5 ?
H20A C20 H20C 109.5 ?
H20B C20 H20C 109.5 ?
O3 N21 O4 121.71(17) ?
O3 N21 C17 120.58(17) ?
O4 N21 C17 117.70(17) ?

loop_
_geom_bond_atom_site_label_1
_geom_bond_atom_site_label_2
_geom_bond_site_symmetry_2
_geom_bond_distance
_geom_bond_publ_flag
O1 C14 . 1.348(2) y
O1 C18 . 1.436(2) y
O2 C15 . 1.357(2) y
O2 C20 . 1.429(2) y
O3 N21 . 1.214(2) y
O4 N21 . 1.215(2) y
N1 C5 . 1.374(2) y
N1 C2 . 1.375(3) y
N1 H1 . 0.86 ?
C2 C3 . 1.372(3) ?
C2 C10 . 1.444(3) y
C3 C4 . 1.420(3) ?
C3 H3 . 0.93 ?
C4 C5 . 1.403(3) ?
C4 C9 . 1.408(3) ?
C5 C6 . 1.387(3) ?
C6 C7 . 1.369(4) ?
C6 H6 . 0.93 ?
C7 C8 . 1.369(4) ?
C7 H7 . 0.93 ?
C8 C9 . 1.365(4) ?
C8 H8 . 0.93 ?
C9 H9 . 0.93 ?
C10 C11 . 1.331(3) y
C10 H10 . 0.93 ?
C11 C12 . 1.466(2) y
C11 H11 . 0.93 ?
C12 C17 . 1.397(3) ?
C12 C13 . 1.407(2) ?
C13 C14 . 1.381(3) ?
C13 H13 . 0.93 ?
C14 C15 . 1.415(2) ?
C15 C16 . 1.373(2) ?
C16 C17 . 1.390(3) ?
C16 H16 . 0.93 ?
C17 N21 . 1.461(2) y
C18 C19 . 1.502(3) ?
C18 H18A . 0.97 ?
C18 H18B . 0.97 ?
C19 H19A . 0.96 ?
C19 H19B . 0.96 ?
C19 H19C . 0.96 ?
C20 H20A . 0.96 ?
C20 H20B . 0.96 ?
C20 H20C . 0.96 ?

loop_
_geom_hbond_atom_site_label_D
_geom_hbond_atom_site_label_H
_geom_hbond_atom_site_label_A
_geom_hbond_site_symmetry_A
_geom_hbond_distance_DH
_geom_hbond_distance_HA
_geom_hbond_distance_DA
_geom_hbond_angle_DHA
C11 H11 O3 . 0.93 2.35 2.771(3) 107
N1 H1 O4 2_566 0.86 2.11 2.919(2) 156
C18 H18A CgB 2_665 0.97 2.84 3.714(2) 150
C20 H20A CgA 1_645 0.96 2.81 3.770(3) 175

loop_
_geom_torsion_atom_site_label_1
_geom_torsion_atom_site_label_2
_geom_torsion_atom_site_label_3
_geom_torsion_atom_site_label_4
_geom_torsion
C5 N1 C2 C3 0.1(2)
C5 N1 C2 C10 178.67(17)
N1 C2 C3 C4 -0.4(2)
C10 C2 C3 C4 -178.82(19)
C2 C3 C4 C5 0.5(2)
C2 C3 C4 C9 179.8(2)
C2 N1 C5 C6 -179.9(2)
C2 N1 C5 C4 0.2(2)
C9 C4 C5 N1 -179.91(18)
C3 C4 C5 N1 -0.5(2)
C9 C4 C5 C6 0.2(3)
C3 C4 C5 C6 179.7(2)
N1 C5 C6 C7 179.8(3)
C4 C5 C6 C7 -0.4(4)
C5 C6 C7 C8 0.0(5)
C6 C7 C8 C9 0.5(5)
C7 C8 C9 C4 -0.7(4)
C5 C4 C9 C8 0.3(3)
C3 C4 C9 C8 -178.9(2)
C3 C2 C10 C11 -177.0(2)
N1 C2 C10 C11 4.7(3)
C2 C10 C11 C12 -177.99(17)
C10 C11 C12 C17 151.7(2)
C10 C11 C12 C13 -30.5(3)
C17 C12 C13 C14 -1.7(3)
C11 C12 C13 C14 -179.61(17)
C18 O1 C14 C13 -2.8(3)
C18 O1 C14 C15 175.91(16)
C12 C13 C14 O1 178.52(17)
C12 C13 C14 C15 -0.2(3)
C20 O2 C15 C16 4.9(3)
C20 O2 C15 C14 -173.73(17)
O1 C14 C15 O2 1.8(2)
C13 C14 C15 O2 -179.40(16)
O1 C14 C15 C16 -176.92(16)
C13 C14 C15 C16 1.9(3)
O2 C15 C16 C17 179.71(17)
C14 C15 C16 C17 -1.7(3)
C15 C16 C17 C12 -0.2(3)
C15 C16 C17 N21 -179.89(17)
C13 C12 C17 C16 1.9(3)
C11 C12 C17 C16 179.70(17)
C13 C12 C17 N21 -178.47(16)
C11 C12 C17 N21 -0.6(3)
C14 O1 C18 C19 -179.10(16)
C16 C17 N21 O3 154.4(2)
C12 C17 N21 O3 -25.2(3)
C16 C17 N21 O4 -24.3(3)
C12 C17 N21 O4 156.0(2)
